data_7152362
loop_
_publ_author_name
'Maurya, Hardesh K.'
'Gautam, Sanjay K.'
'Pratap, Ramendra'
'Tandon, Vishnu K.'
'Kumar, Abhinav'
'Bajpai, Vikas'
'Kumar, Brijesh'
'Ram, Vishnu Ji'

_publ_section_title
;
 Sequential approach to the synthesis of 'U and Z' shaped polycyclic
 heteroarenes.
;
_journal_issue 25
_journal_name_full 'Organic &amp; biomolecular chemistry'
_journal_page_first 4977
_journal_page_last 4986
_journal_paper_doi 10.1039/c2ob25173f
_journal_volume 10
_journal_year 2012
_chemical_formula_sum 'C23 H19 N3 O3'
_chemical_formula_weight 385.41
_chemical_name_systematic
;
?
;
_space_group_IT_number 14
_symmetry_cell_setting monoclinic
_symmetry_space_group_name_Hall '-P 2ybc'
_symmetry_space_group_name_H-M 'P 1 21/c 1'
_atom_sites_solution_hydrogens geom
_atom_sites_solution_primary direct
_atom_sites_solution_secondary difmap
_audit_creation_method SHELXL-97
_cell_angle_alpha 90.00
_cell_angle_beta 91.627(18)
_cell_angle_gamma 90.00
_cell_formula_units_Z 4
_cell_length_a 14.605(4)
_cell_length_b 6.1389(17)
_cell_length_c 20.396(5)
_cell_measurement_reflns_used 3328
_cell_measurement_temperature 133(2)
_cell_measurement_theta_max 26.59
_cell_measurement_theta_min 2.40
_cell_volume 1827.9(8)
_computing_cell_refinement 'Bruker SAINT'
_computing_data_collection 'Bruker APEX2'
_computing_data_reduction 'Bruker SAINT'
_computing_molecular_graphics 'Bruker SHELXTL'
_computing_publication_material 'Bruker SHELXTL'
_computing_structure_refinement 'SHELXL-97 (Sheldrick, 2008)'
_computing_structure_solution 'SHELXS-97 (Sheldrick, 2008)'
_diffrn_ambient_temperature 133(2)
_diffrn_measured_fraction_theta_full 0.977
_diffrn_measured_fraction_theta_max 0.977
_diffrn_measurement_device_type 'Bruker APEX-II CCD'
_diffrn_measurement_method '\f and \w scans'
_diffrn_radiation_monochromator graphite
_diffrn_radiation_source 'fine-focus sealed tube'
_diffrn_radiation_type MoK\a
_diffrn_radiation_wavelength 0.71073
_diffrn_reflns_av_R_equivalents 0.0356
_diffrn_reflns_av_sigmaI/netI 0.0382
_diffrn_reflns_limit_h_max 17
_diffrn_reflns_limit_h_min -18
_diffrn_reflns_limit_k_max 7
_diffrn_reflns_limit_k_min -7
_diffrn_reflns_limit_l_max 25
_diffrn_reflns_limit_l_min -21
_diffrn_reflns_number 15040
_diffrn_reflns_theta_full 27.10
_diffrn_reflns_theta_max 27.10
_diffrn_reflns_theta_min 1.39
_exptl_absorpt_coefficient_mu 0.095
_exptl_absorpt_correction_T_max 0.9943
_exptl_absorpt_correction_T_min 0.9798
_exptl_absorpt_correction_type multi-scan
_exptl_absorpt_process_details 'SADABS BrukerAXS 2010'
_exptl_crystal_colour 'transparent brownish'
_exptl_crystal_density_diffrn 1.400
_exptl_crystal_density_method 'not measured'
_exptl_crystal_description Plate
_exptl_crystal_F_000 808
_exptl_crystal_size_max 0.22
_exptl_crystal_size_mid 0.14
_exptl_crystal_size_min 0.06
_refine_diff_density_max 0.273
_refine_diff_density_min -0.204
_refine_diff_density_rms 0.041
_refine_ls_extinction_method none
_refine_ls_goodness_of_fit_ref 1.004
_refine_ls_hydrogen_treatment mixed
_refine_ls_matrix_type full
_refine_ls_number_parameters 338
_refine_ls_number_reflns 3937
_refine_ls_number_restraints 0
_refine_ls_restrained_S_all 1.004
_refine_ls_R_factor_all 0.0654
_refine_ls_R_factor_gt 0.0398
_refine_ls_shift/su_max 0.000
_refine_ls_shift/su_mean 0.000
_refine_ls_structure_factor_coef Fsqd
_refine_ls_weighting_details 'calc w=1/[\s^2^(Fo^2^)+(0.0473P)^2^+0.3826P] where P=(Fo^2^+2Fc^2^)/3'
_refine_ls_weighting_scheme calc
_refine_ls_wR_factor_gt 0.0901
_refine_ls_wR_factor_ref 0.1022
_reflns_number_gt 2791
_reflns_number_total 3937
_reflns_threshold_expression >2sigma(I)
_cod_data_source_file c2ob25173f.txt
_cod_data_source_block sh3147
_cod_depositor_comments
;
The following automatic conversions were performed:

'_symmetry_cell_setting' value 'Monoclinic' changed to 'monoclinic'
according to /home/saulius/struct/CIF-dictionaries/cif_core.dic
dictionary named 'cif_core.dic' version 2.4.1 from 2010-06-29.

Automatic conversion script
Id: cif_fix_values 1715 2011-07-08 13:25:40Z adriana 
;
_cod_original_cell_volume 1828.0(9)
_cod_original_sg_symbol_H-M P2(1)/c
_cod_database_code 7152362

loop_
_symmetry_equiv_pos_as_xyz
'x, y, z'
'-x, y+1/2, -z+1/2'
'-x, -y, -z'
'x, -y-1/2, z-1/2'

loop_
_atom_site_label
_atom_site_type_symbol
_atom_site_fract_x
_atom_site_fract_y
_atom_site_fract_z
_atom_site_U_iso_or_equiv
_atom_site_adp_type
_atom_site_occupancy
_atom_site_symmetry_multiplicity
_atom_site_calc_flag
O1 O 0.20405(7) 1.09781(17) 0.33635(5) 0.0269(3) Uani 1 1 d
O2 O 0.08975(8) 0.9377(2) 0.28235(6) 0.0418(3) Uani 1 1 d
O3 O 0.45339(7) 1.19160(18) 0.45040(5) 0.0307(3) Uani 1 1 d
N1 N 0.20679(8) 0.6490(2) 0.48687(6) 0.0233(3) Uani 1 1 d
N2 N 0.08665(9) 0.4426(2) 0.43301(6) 0.0261(3) Uani 1 1 d
N3 N 0.02784(10) 0.5411(3) 0.33114(7) 0.0341(4) Uani 1 1 d
C1 C 0.20443(10) 0.7929(2) 0.43630(7) 0.0221(3) Uani 1 1 d
C2 C 0.14618(10) 0.4852(2) 0.48321(7) 0.0235(3) Uani 1 1 d
C3 C 0.08435(10) 0.5852(3) 0.38235(7) 0.0248(3) Uani 1 1 d
C4 C 0.14193(10) 0.7732(2) 0.38314(7) 0.0235(3) Uani 1 1 d
C5 C 0.14031(10) 0.9332(3) 0.33109(7) 0.0276(4) Uani 1 1 d
C6 C 0.26984(10) 1.1146(2) 0.38731(7) 0.0224(3) Uani 1 1 d
C7 C 0.33154(10) 1.2987(2) 0.37193(7) 0.0238(3) Uani 1 1 d
C8 C 0.30644(11) 1.4509(3) 0.32210(7) 0.0248(3) Uani 1 1 d
C9 C 0.36364(11) 1.6171(3) 0.30143(7) 0.0260(4) Uani 1 1 d
C10 C 0.45169(11) 1.6350(3) 0.33085(7) 0.0271(4) Uani 1 1 d
C11 C 0.47715(11) 1.4874(3) 0.37992(8) 0.0281(4) Uani 1 1 d
C12 C 0.41893(11) 1.3244(2) 0.40114(7) 0.0251(3) Uani 1 1 d
C13 C 0.39362(12) 1.1680(3) 0.50592(8) 0.0289(4) Uani 1 1 d
C14 C 0.33446(12) 0.9698(3) 0.49786(8) 0.0275(4) Uani 1 1 d
C15 C 0.27055(10) 0.9698(2) 0.43809(7) 0.0227(3) Uani 1 1 d
C16 C 0.14562(10) 0.3350(2) 0.54115(7) 0.0239(3) Uani 1 1 d
C17 C 0.19424(11) 0.3870(3) 0.59957(8) 0.0295(4) Uani 1 1 d
C18 C 0.19170(12) 0.2475(3) 0.65383(8) 0.0349(4) Uani 1 1 d
C19 C 0.14148(12) 0.0557(3) 0.65024(9) 0.0363(4) Uani 1 1 d
C20 C 0.09377(12) 0.0011(3) 0.59235(8) 0.0338(4) Uani 1 1 d
C21 C 0.09579(11) 0.1408(3) 0.53819(8) 0.0289(4) Uani 1 1 d
C22 C 0.33426(14) 1.7705(3) 0.24649(9) 0.0347(4) Uani 1 1 d
C23 C 0.51753(14) 1.8082(3) 0.30904(10) 0.0369(4) Uani 1 1 d
H1 H 0.2462(11) 1.436(2) 0.3013(7) 0.022(4) Uiso 1 1 d
H2 H 0.5380(12) 1.500(3) 0.4018(8) 0.039(5) Uiso 1 1 d
H3 H 0.3578(11) 1.312(3) 0.5097(8) 0.029(4) Uiso 1 1 d
H4 H 0.4348(10) 1.149(2) 0.5456(8) 0.025(4) Uiso 1 1 d
H5 H 0.2966(12) 0.955(3) 0.5384(9) 0.036(5) Uiso 1 1 d
H6 H 0.3737(11) 0.834(3) 0.4969(8) 0.033(5) Uiso 1 1 d
H7 H 0.2276(12) 0.526(3) 0.6007(8) 0.037(5) Uiso 1 1 d
H8 H 0.2241(12) 0.286(3) 0.6938(9) 0.040(5) Uiso 1 1 d
H9 H 0.1390(11) -0.043(3) 0.6881(8) 0.031(4) Uiso 1 1 d
H10 H 0.0570(12) -0.134(3) 0.5874(9) 0.045(5) Uiso 1 1 d
H11 H 0.0620(11) 0.104(3) 0.4966(8) 0.032(4) Uiso 1 1 d
H12 H 0.0208(12) 0.639(3) 0.2994(9) 0.039(5) Uiso 1 1 d
H13 H -0.0117(14) 0.418(4) 0.3335(9) 0.054(6) Uiso 1 1 d
H14 H 0.2704(14) 1.746(3) 0.2339(9) 0.045(5) Uiso 1 1 d
H15 H 0.3450(13) 1.924(3) 0.2584(9) 0.046(5) Uiso 1 1 d
H16 H 0.3726(14) 1.743(3) 0.2040(10) 0.057(6) Uiso 1 1 d
H17 H 0.5277(13) 1.801(3) 0.2602(11) 0.059(6) Uiso 1 1 d
H18 H 0.4946(14) 1.955(4) 0.3201(10) 0.062(7) Uiso 1 1 d
H19 H 0.5785(14) 1.793(3) 0.3330(9) 0.050(6) Uiso 1 1 d

loop_
_atom_site_aniso_label
_atom_site_aniso_U_11
_atom_site_aniso_U_22
_atom_site_aniso_U_33
_atom_site_aniso_U_23
_atom_site_aniso_U_13
_atom_site_aniso_U_12
O1 0.0247(6) 0.0341(6) 0.0214(6) 0.0045(5) -0.0069(4) -0.0044(5)
O2 0.0363(7) 0.0584(8) 0.0295(7) 0.0151(6) -0.0165(5) -0.0154(6)
O3 0.0263(6) 0.0348(6) 0.0307(6) 0.0071(5) -0.0062(5) -0.0026(5)
N1 0.0245(7) 0.0247(7) 0.0207(6) 0.0002(5) -0.0029(5) -0.0021(6)
N2 0.0262(7) 0.0308(7) 0.0211(7) 0.0003(5) -0.0039(5) -0.0038(6)
N3 0.0342(8) 0.0419(9) 0.0253(8) 0.0041(7) -0.0120(6) -0.0120(7)
C1 0.0220(7) 0.0253(8) 0.0188(7) -0.0024(6) 0.0002(6) 0.0016(7)
C2 0.0223(8) 0.0265(8) 0.0215(8) -0.0029(6) -0.0014(6) 0.0006(7)
C3 0.0205(8) 0.0330(9) 0.0207(8) -0.0028(7) -0.0021(6) -0.0013(7)
C4 0.0208(8) 0.0308(8) 0.0188(7) -0.0005(6) -0.0016(6) -0.0001(7)
C5 0.0226(8) 0.0364(9) 0.0235(8) 0.0021(7) -0.0024(6) -0.0037(7)
C6 0.0199(7) 0.0281(8) 0.0190(7) -0.0036(6) -0.0034(6) 0.0016(7)
C7 0.0259(8) 0.0244(8) 0.0210(8) -0.0016(6) 0.0009(6) 0.0000(7)
C8 0.0251(8) 0.0285(8) 0.0207(8) -0.0025(6) 0.0009(6) 0.0032(7)
C9 0.0321(9) 0.0242(8) 0.0221(8) -0.0021(6) 0.0040(6) 0.0020(7)
C10 0.0338(9) 0.0263(8) 0.0213(8) -0.0033(6) 0.0032(7) -0.0037(7)
C11 0.0275(9) 0.0321(9) 0.0246(8) -0.0055(7) -0.0013(7) -0.0041(7)
C12 0.0276(8) 0.0255(8) 0.0221(8) -0.0010(6) -0.0022(6) -0.0002(7)
C13 0.0320(9) 0.0323(9) 0.0218(8) 0.0015(7) -0.0087(7) -0.0060(8)
C14 0.0294(9) 0.0305(9) 0.0221(8) 0.0032(7) -0.0074(7) -0.0050(8)
C15 0.0226(8) 0.0265(8) 0.0188(7) -0.0007(6) -0.0030(6) 0.0004(7)
C16 0.0229(8) 0.0266(8) 0.0220(8) 0.0007(6) -0.0005(6) 0.0021(7)
C17 0.0300(9) 0.0333(9) 0.0249(8) 0.0017(7) -0.0032(7) -0.0041(8)
C18 0.0374(10) 0.0430(11) 0.0238(9) 0.0033(8) -0.0070(7) -0.0038(8)
C19 0.0382(10) 0.0403(10) 0.0301(9) 0.0123(8) -0.0028(7) 0.0003(8)
C20 0.0353(10) 0.0302(9) 0.0357(10) 0.0057(7) -0.0007(8) -0.0050(8)
C21 0.0287(9) 0.0317(9) 0.0260(9) 0.0002(7) -0.0029(7) -0.0016(7)
C22 0.0387(11) 0.0325(10) 0.0329(10) 0.0063(8) 0.0013(8) -0.0004(8)
C23 0.0410(11) 0.0370(11) 0.0326(10) 0.0018(8) 0.0018(8) -0.0105(9)

loop_
_atom_type_symbol
_atom_type_description
_atom_type_scat_dispersion_real
_atom_type_scat_dispersion_imag
_atom_type_scat_source
C C 0.0033 0.0016 'International Tables Vol C Tables 4.2.6.8 and 6.1.1.4'
H H 0.0000 0.0000 'International Tables Vol C Tables 4.2.6.8 and 6.1.1.4'
N N 0.0061 0.0033 'International Tables Vol C Tables 4.2.6.8 and 6.1.1.4'
O O 0.0106 0.0060 'International Tables Vol C Tables 4.2.6.8 and 6.1.1.4'

loop_
_geom_angle_atom_site_label_1
_geom_angle_atom_site_label_2
_geom_angle_atom_site_label_3
_geom_angle
C5 O1 C6 124.12(11)
C12 O3 C13 114.27(12)
C2 N1 C1 116.33(12)
C2 N2 C3 117.09(13)
C3 N3 H12 119.1(12)
C3 N3 H13 118.8(12)
H12 N3 H13 121.1(17)
N1 C1 C4 122.19(13)
N1 C1 C15 117.70(13)
C4 C1 C15 120.10(13)
N1 C2 N2 126.68(14)
N1 C2 C16 115.85(13)
N2 C2 C16 117.47(13)
N3 C3 N2 117.73(14)
N3 C3 C4 121.44(14)
N2 C3 C4 120.81(13)
C1 C4 C3 116.67(13)
C1 C4 C5 120.35(14)
C3 C4 C5 122.93(13)
O2 C5 O1 116.03(14)
O2 C5 C4 127.55(14)
O1 C5 C4 116.41(13)
C15 C6 O1 120.40(13)
C15 C6 C7 131.65(13)
O1 C6 C7 107.91(12)
C12 C7 C8 116.30(14)
C12 C7 C6 123.15(13)
C8 C7 C6 120.39(13)
C9 C8 C7 123.64(15)
C9 C8 H1 118.8(9)
C7 C8 H1 117.5(9)
C8 C9 C10 118.49(14)
C8 C9 C22 121.30(15)
C10 C9 C22 120.16(15)
C11 C10 C9 118.53(15)
C11 C10 C23 120.72(15)
C9 C10 C23 120.74(15)
C12 C11 C10 122.60(15)
C12 C11 H2 117.7(10)
C10 C11 H2 119.6(10)
O3 C12 C11 116.03(14)
O3 C12 C7 123.53(14)
C11 C12 C7 120.42(14)
O3 C13 C14 110.59(13)
O3 C13 H3 106.9(9)
C14 C13 H3 114.3(9)
O3 C13 H4 106.3(9)
C14 C13 H4 109.0(9)
H3 C13 H4 109.4(13)
C13 C14 C15 115.36(13)
C13 C14 H5 108.0(10)
C15 C14 H5 108.6(10)
C13 C14 H6 110.3(9)
C15 C14 H6 108.7(9)
H5 C14 H6 105.4(13)
C6 C15 C1 118.49(13)
C6 C15 C14 127.05(14)
C1 C15 C14 114.46(13)
C21 C16 C17 118.69(14)
C21 C16 C2 120.35(13)
C17 C16 C2 120.95(14)
C18 C17 C16 120.43(16)
C18 C17 H7 122.5(10)
C16 C17 H7 117.1(10)
C19 C18 C17 120.19(16)
C19 C18 H8 120.1(11)
C17 C18 H8 119.7(11)
C18 C19 C20 119.92(16)
C18 C19 H9 120.8(10)
C20 C19 H9 119.3(10)
C19 C20 C21 120.00(16)
C19 C20 H10 123.0(10)
C21 C20 H10 117.0(11)
C16 C21 C20 120.76(15)
C16 C21 H11 118.5(10)
C20 C21 H11 120.8(10)
C9 C22 H14 110.5(11)
C9 C22 H15 111.9(11)
H14 C22 H15 110.8(16)
C9 C22 H16 111.1(11)
H14 C22 H16 106.6(15)
H15 C22 H16 105.8(16)
C10 C23 H17 111.7(12)
C10 C23 H18 110.6(12)
H17 C23 H18 109.1(16)
C10 C23 H19 110.6(11)
H17 C23 H19 108.7(16)
H18 C23 H19 106.1(16)

loop_
_geom_bond_atom_site_label_1
_geom_bond_atom_site_label_2
_geom_bond_distance
O1 C5 1.3760(18)
O1 C6 1.3992(16)
O2 C5 1.2217(18)
O3 C12 1.3779(18)
O3 C13 1.457(2)
N1 C2 1.3404(19)
N1 C1 1.3578(19)
N2 C2 1.3497(19)
N2 C3 1.354(2)
N3 C3 1.3405(19)
N3 H12 0.888(19)
N3 H13 0.95(2)
C1 C4 1.403(2)
C1 C15 1.453(2)
C2 C16 1.499(2)
C3 C4 1.427(2)
C4 C5 1.446(2)
C6 C15 1.365(2)
C6 C7 1.484(2)
C7 C12 1.402(2)
C7 C8 1.421(2)
C8 C9 1.392(2)
C8 H1 0.971(15)
C9 C10 1.408(2)
C9 C22 1.517(2)
C10 C11 1.393(2)
C10 C23 1.509(2)
C11 C12 1.390(2)
C11 H2 0.986(18)
C13 C14 1.499(2)
C13 H3 1.029(16)
C13 H4 1.001(15)
C14 C15 1.514(2)
C14 H5 1.011(18)
C14 H6 1.013(18)
C16 C21 1.397(2)
C16 C17 1.406(2)
C17 C18 1.401(2)
C17 H7 0.980(18)
C18 C19 1.388(2)
C18 H8 0.962(18)
C19 C20 1.395(2)
C19 H9 0.982(17)
C20 C21 1.399(2)
C20 H10 0.99(2)
C21 H11 0.995(17)
C22 H14 0.972(19)
C22 H15 0.99(2)
C22 H16 1.06(2)
C23 H17 1.01(2)
C23 H18 0.99(2)
C23 H19 1.01(2)
